data_2300469
loop_
_publ_author_name
'Tan, Seng Lim'
'Ng, Seik Weng'

_publ_section_title
;
 Does the size of a crystal matter in an X-ray crystal structure analysis
 of a small molecule?
;
_journal_coeditor_code kk5175
_journal_issue 4
_journal_name_full 'Journal of Applied Crystallography'
_journal_page_first 1443
_journal_page_last 1444
_journal_paper_doi 10.1107/S1600576714011297
_journal_volume 47
_journal_year 2014
_chemical_formula_moiety 'C20 H15 Br'
_chemical_formula_sum 'C20 H15 Br'
_chemical_formula_weight 335.23
_chemical_name_systematic
; 
 (2-Bromo-1,2-diphenylethenyl)benzene
;
_space_group_IT_number 19
_symmetry_cell_setting orthorhombic
_symmetry_space_group_name_Hall 'P 2ac 2ab'
_symmetry_space_group_name_H-M 'P 21 21 21'
_atom_sites_solution_hydrogens geom
_atom_sites_solution_primary direct
_atom_sites_solution_secondary difmap
_audit_creation_method SHELXL-97
_cell_angle_alpha 90.00
_cell_angle_beta 90.00
_cell_angle_gamma 90.00
_cell_formula_units_Z 4
_cell_length_a 5.6104(4)
_cell_length_b 8.5238(4)
_cell_length_c 31.496(2)
_cell_measurement_reflns_used 3648
_cell_measurement_temperature 100(2)
_cell_measurement_theta_max 27.4680
_cell_measurement_theta_min 3.5280
_cell_volume 1506.20(16)
_computing_cell_refinement 'CrysAlis PRO (Agilent, 2014)'
_computing_data_collection 'CrysAlis PRO (Agilent, 2014)'
_computing_data_reduction 'CrysAlis PRO (Agilent, 2014)'
_computing_molecular_graphics 'X-Seed (Barbour, 2001)'
_computing_publication_material 'publCIF (Westrip, 2010)'
_computing_structure_refinement 'SHELXL-97 (Sheldrick, 2008)'
_computing_structure_solution 'SHELXS-97 (Sheldrick, 2008)'
_diffrn_ambient_temperature 100(2)
_diffrn_detector_area_resol_mean 10.4041
_diffrn_measured_fraction_theta_full 0.994
_diffrn_measured_fraction_theta_max 0.994
_diffrn_measurement_device_type 'Agilent Technologies SuperNova Dual diffractometer with Atlas detector'
_diffrn_measurement_method '\w scan'
_diffrn_radiation_monochromator Mirror
_diffrn_radiation_source 'SuperNova (Mo) X-ray Source'
_diffrn_radiation_type MoK\a
_diffrn_radiation_wavelength 0.71073
_diffrn_reflns_av_R_equivalents 0.0470
_diffrn_reflns_av_sigmaI/netI 0.0680
_diffrn_reflns_limit_h_max 7
_diffrn_reflns_limit_h_min -4
_diffrn_reflns_limit_k_max 11
_diffrn_reflns_limit_k_min -11
_diffrn_reflns_limit_l_max 36
_diffrn_reflns_limit_l_min -40
_diffrn_reflns_number 8919
_diffrn_reflns_theta_full 27.61
_diffrn_reflns_theta_max 27.60
_diffrn_reflns_theta_min 3.08
_diffrn_standards_decay_% 0
_diffrn_standards_interval_count 0
_diffrn_standards_interval_time 0
_diffrn_standards_number 0
_exptl_absorpt_coefficient_mu 2.721
_exptl_absorpt_correction_T_max 0.633
_exptl_absorpt_correction_T_min 0.460
_exptl_absorpt_correction_type gaussian
_exptl_absorpt_process_details 'CrysAlis PRO (Agilent, 2014)'
_exptl_crystal_colour colorless
_exptl_crystal_density_diffrn 1.479
_exptl_crystal_density_method 'not measured'
_exptl_crystal_description prism
_exptl_crystal_F_000 680
_exptl_crystal_size_max 0.44
_exptl_crystal_size_mid 0.27
_exptl_crystal_size_min 0.22
_refine_diff_density_max 1.134
_refine_diff_density_min -0.962
_refine_diff_density_rms 0.092
_refine_ls_abs_structure_details 'Flack parameter from 1416 Friedel pairs'
_refine_ls_abs_structure_Flack 0.015(15)
_refine_ls_extinction_method none
_refine_ls_goodness_of_fit_ref 1.020
_refine_ls_hydrogen_treatment constr
_refine_ls_matrix_type full
_refine_ls_number_parameters 190
_refine_ls_number_reflns 3486
_refine_ls_number_restraints 0
_refine_ls_restrained_S_all 1.020
_refine_ls_R_factor_all 0.0583
_refine_ls_R_factor_gt 0.0471
_refine_ls_shift/su_max 0.001
_refine_ls_shift/su_mean 0.001
_refine_ls_structure_factor_coef Fsqd
_refine_ls_weighting_details 'calc w=1/[\s^2^(Fo^2^)+(0.0332P)^2^+1.2196P] where P=(Fo^2^+2Fc^2^)/3'
_refine_ls_weighting_scheme calc
_refine_ls_wR_factor_gt 0.0895
_refine_ls_wR_factor_ref 0.0947
_reflns_number_gt 3018
_reflns_number_total 3486
_reflns_threshold_expression I>2\s(I)
_cod_data_source_file kk5175sup1.cif
_cod_data_source_block Br3
_cod_depositor_comments
;
The following automatic conversions were performed:

'_exptl_absorpt_correction_type' value 'Gaussian' changed to
'gaussian' according to
/usr/data/users/saulius/crontab/automatic-downloads/rss-feeds/IUCr/lib/dictionaries/cif_core.dic
dictionary named 'cif_core.dic' version 2.4.2 from 2011-04-26.

Automatic conversion script
Id: cif_fix_values 2281 2013-09-26 08:29:07Z andrius 

 Adding full bibliography for 2300463--2300482.cif.
;
_cod_original_cell_volume 1506.20(17)
_cod_database_code 2300469
_cod_database_fobs_code 2300469

loop_
_symmetry_equiv_pos_as_xyz
'x, y, z'
'-x+1/2, -y, z+1/2'
'-x, y+1/2, -z+1/2'
'x+1/2, -y+1/2, -z'

loop_
_atom_site_label
_atom_site_type_symbol
_atom_site_fract_x
_atom_site_fract_y
_atom_site_fract_z
_atom_site_U_iso_or_equiv
_atom_site_adp_type
_atom_site_occupancy
_atom_site_symmetry_multiplicity
_atom_site_calc_flag
_atom_site_refinement_flags
Br1 Br 1.00606(10) 0.15237(4) 0.208402(10) 0.02145(12) Uani 1 1 d .
C1 C 1.0542(7) 0.0481(4) 0.12302(11) 0.0155(9) Uani 1 1 d .
C2 C 1.2641(8) -0.0348(5) 0.13111(12) 0.0193(9) Uani 1 1 d .
H2 H 1.3691 -0.0002 0.1528 0.023 Uiso 1 1 calc R
C3 C 1.3203(8) -0.1680(5) 0.10752(12) 0.0206(9) Uani 1 1 d .
H3 H 1.4641 -0.2232 0.1131 0.025 Uiso 1 1 calc R
C4 C 1.1677(9) -0.2202(5) 0.07604(13) 0.0201(9) Uani 1 1 d .
H4 H 1.2072 -0.3110 0.0600 0.024 Uiso 1 1 calc R
C5 C 0.9569(8) -0.1403(4) 0.06771(11) 0.0188(9) Uani 1 1 d .
H5 H 0.8517 -0.1766 0.0462 0.023 Uiso 1 1 calc R
C6 C 0.9014(7) -0.0074(4) 0.09102(12) 0.0155(8) Uani 1 1 d .
H6 H 0.7574 0.0473 0.0853 0.019 Uiso 1 1 calc R
C7 C 0.9114(7) 0.3679(4) 0.08752(12) 0.0148(8) Uani 1 1 d .
C8 C 1.1099(7) 0.3344(5) 0.06224(13) 0.0182(8) Uani 1 1 d .
H8 H 1.2402 0.2780 0.0740 0.022 Uiso 1 1 calc R
C9 C 1.1189(8) 0.3827(4) 0.02018(12) 0.0172(9) Uani 1 1 d .
H9 H 1.2538 0.3580 0.0032 0.021 Uiso 1 1 calc R
C10 C 0.9306(8) 0.4671(5) 0.00296(11) 0.0178(10) Uani 1 1 d .
H10 H 0.9354 0.5006 -0.0258 0.021 Uiso 1 1 calc R
C11 C 0.7360(7) 0.5016(5) 0.02821(13) 0.0176(9) Uani 1 1 d .
H11 H 0.6070 0.5595 0.0165 0.021 Uiso 1 1 calc R
C12 C 0.7250(7) 0.4544(5) 0.06969(12) 0.0168(9) Uani 1 1 d .
H12 H 0.5899 0.4805 0.0864 0.020 Uiso 1 1 calc R
C13 C 0.7794(8) 0.4418(5) 0.16238(12) 0.0164(9) Uani 1 1 d .
C14 C 0.8716(8) 0.5929(5) 0.16637(12) 0.0184(9) Uani 1 1 d .
H14 H 1.0159 0.6198 0.1523 0.022 Uiso 1 1 calc R
C15 C 0.7530(9) 0.7049(5) 0.19087(13) 0.0263(11) Uani 1 1 d .
H15 H 0.8162 0.8078 0.1937 0.032 Uiso 1 1 calc R
C16 C 0.5413(8) 0.6643(5) 0.21108(11) 0.0252(10) Uani 1 1 d .
H16 H 0.4601 0.7401 0.2278 0.030 Uiso 1 1 calc R
C17 C 0.4478(8) 0.5149(5) 0.20711(12) 0.0239(10) Uani 1 1 d .
H17 H 0.3024 0.4883 0.2208 0.029 Uiso 1 1 calc R
C18 C 0.5676(8) 0.4044(5) 0.18300(12) 0.0210(10) Uani 1 1 d .
H18 H 0.5043 0.3015 0.1805 0.025 Uiso 1 1 calc R
C19 C 0.9801(9) 0.1863(4) 0.14851(11) 0.0190(8) Uani 1 1 d .
C20 C 0.8969(7) 0.3238(5) 0.13404(12) 0.0178(9) Uani 1 1 d .

loop_
_atom_site_aniso_label
_atom_site_aniso_U_11
_atom_site_aniso_U_22
_atom_site_aniso_U_33
_atom_site_aniso_U_23
_atom_site_aniso_U_13
_atom_site_aniso_U_12
Br1 0.0292(2) 0.02100(18) 0.01411(16) 0.00171(14) 0.0010(2) 0.0012(3)
C1 0.013(3) 0.0138(16) 0.0196(17) 0.0031(16) 0.0028(16) 0.0022(16)
C2 0.021(3) 0.022(2) 0.0146(18) 0.0006(18) -0.0006(17) -0.0012(19)
C3 0.018(2) 0.019(2) 0.025(2) 0.0087(19) 0.0045(17) 0.0061(19)
C4 0.023(3) 0.0124(18) 0.025(2) 0.0004(18) 0.0081(19) -0.0036(19)
C5 0.018(3) 0.0187(17) 0.0201(17) -0.0005(16) 0.0034(16) -0.004(2)
C6 0.011(2) 0.0107(17) 0.024(2) 0.0047(17) 0.0010(16) -0.0054(16)
C7 0.012(2) 0.0135(18) 0.0192(18) 0.0031(17) -0.0018(15) -0.0047(16)
C8 0.014(2) 0.0174(19) 0.0230(19) -0.0005(19) -0.0022(16) 0.0010(18)
C9 0.016(2) 0.0153(19) 0.0203(19) -0.0056(17) 0.0046(16) -0.0021(17)
C10 0.024(3) 0.0149(18) 0.0142(16) 0.0009(16) 0.0015(16) -0.0039(17)
C11 0.011(2) 0.0148(19) 0.027(2) -0.0020(18) -0.0089(17) 0.0023(16)
C12 0.009(2) 0.0196(19) 0.0213(19) -0.0042(18) 0.0019(16) -0.0003(18)
C13 0.017(2) 0.0191(19) 0.0132(18) 0.0025(17) 0.0034(16) 0.0043(18)
C14 0.023(3) 0.0196(19) 0.0127(17) 0.0035(16) -0.0017(17) -0.0019(17)
C15 0.045(3) 0.0150(19) 0.019(2) -0.0002(18) -0.008(2) -0.004(2)
C16 0.031(3) 0.0266(19) 0.0184(17) -0.0025(17) 0.0001(19) 0.012(2)
C17 0.016(3) 0.033(2) 0.0221(18) -0.0016(19) 0.0023(18) 0.0049(18)
C18 0.018(3) 0.0207(19) 0.025(2) -0.0009(17) 0.0016(17) 0.0005(17)
C19 0.015(2) 0.0237(18) 0.0182(16) -0.0022(14) -0.001(2) 0.000(2)
C20 0.007(2) 0.021(2) 0.025(2) 0.0005(18) 0.0004(16) -0.0045(17)

loop_
_atom_type_symbol
_atom_type_description
_atom_type_scat_dispersion_real
_atom_type_scat_dispersion_imag
_atom_type_scat_source
C C 0.0033 0.0016 'International Tables Vol C Tables 4.2.6.8 and 6.1.1.4'
H H 0.0000 0.0000 'International Tables Vol C Tables 4.2.6.8 and 6.1.1.4'
Br Br -0.2901 2.4595 'International Tables Vol C Tables 4.2.6.8 and 6.1.1.4'

loop_
_exptl_crystal_face_index_h
_exptl_crystal_face_index_k
_exptl_crystal_face_index_l
_exptl_crystal_face_perp_dist
_exptl_oxdiff_crystal_face_indexfrac_h
_exptl_oxdiff_crystal_face_indexfrac_k
_exptl_oxdiff_crystal_face_indexfrac_l
_exptl_oxdiff_crystal_face_x
_exptl_oxdiff_crystal_face_y
_exptl_oxdiff_crystal_face_z
-8 -2 5 0.1006 -7.7881 -1.5278 5.3262 0.0259 0.9921 -0.1229
0 -3 -43 0.1738 0.1261 -3.4507 -42.5086 0.0017 0.0278 0.9996
0 3 42 0.2149 0.0840 3.4996 42.4587 -0.0024 -0.0547 -0.9985
8 -1 -7 0.1440 7.7805 -1.1616 -6.5933 0.1782 -0.9605 0.2137
1 9 -29 0.1240 0.5213 9.1964 -28.5157 -0.9006 -0.1665 0.4016
0 -11 -19 0.1056 -0.0862 -10.7981 -19.4485 0.7263 0.1352 0.6739
0 -10 23 0.1364 -0.4966 -10.1998 23.4128 0.9474 0.1753 -0.2677
0 10 22 0.1078 0.0511 10.4294 22.0201 -0.6813 -0.1269 -0.7209

loop_
_geom_angle_atom_site_label_1
_geom_angle_atom_site_label_2
_geom_angle_atom_site_label_3
_geom_angle
C2 C1 C6 118.4(3)
C2 C1 C19 122.6(4)
C6 C1 C19 118.9(4)
C3 C2 C1 120.4(4)
C3 C2 H2 119.8
C1 C2 H2 119.8
C4 C3 C2 120.3(4)
C4 C3 H3 119.9
C2 C3 H3 119.9
C3 C4 C5 120.3(4)
C3 C4 H4 119.8
C5 C4 H4 119.8
C6 C5 C4 119.5(4)
C6 C5 H5 120.3
C4 C5 H5 120.3
C5 C6 C1 121.2(4)
C5 C6 H6 119.4
C1 C6 H6 119.4
C12 C7 C8 118.4(4)
C12 C7 C20 118.6(4)
C8 C7 C20 122.9(4)
C9 C8 C7 120.8(4)
C9 C8 H8 119.6
C7 C8 H8 119.6
C8 C9 C10 119.9(4)
C8 C9 H9 120.0
C10 C9 H9 120.0
C11 C10 C9 119.1(3)
C11 C10 H10 120.4
C9 C10 H10 120.4
C12 C11 C10 121.5(4)
C12 C11 H11 119.3
C10 C11 H11 119.3
C11 C12 C7 120.4(4)
C11 C12 H12 119.8
C7 C12 H12 119.8
C18 C13 C14 119.1(4)
C18 C13 C20 120.0(4)
C14 C13 C20 120.7(4)
C13 C14 C15 120.3(4)
C13 C14 H14 119.8
C15 C14 H14 119.8
C16 C15 C14 119.3(4)
C16 C15 H15 120.3
C14 C15 H15 120.3
C17 C16 C15 120.8(4)
C17 C16 H16 119.6
C15 C16 H16 119.6
C16 C17 C18 119.4(4)
C16 C17 H17 120.3
C18 C17 H17 120.3
C17 C18 C13 121.0(4)
C17 C18 H18 119.5
C13 C18 H18 119.5
C20 C19 C1 127.4(3)
C20 C19 Br1 119.6(3)
C1 C19 Br1 113.0(3)
C19 C20 C13 122.5(4)
C19 C20 C7 121.8(3)
C13 C20 C7 115.7(3)

loop_
_geom_bond_atom_site_label_1
_geom_bond_atom_site_label_2
_geom_bond_distance
Br1 C19 1.914(3)
C1 C2 1.397(6)
C1 C6 1.405(5)
C1 C19 1.486(5)
C2 C3 1.393(6)
C2 H2 0.9500
C3 C4 1.384(6)
C3 H3 0.9500
C4 C5 1.389(6)
C4 H4 0.9500
C5 C6 1.386(5)
C5 H5 0.9500
C6 H6 0.9500
C7 C12 1.397(6)
C7 C8 1.399(5)
C7 C20 1.515(5)
C8 C9 1.388(6)
C8 H8 0.9500
C9 C10 1.389(5)
C9 H9 0.9500
C10 C11 1.382(6)
C10 H10 0.9500
C11 C12 1.369(6)
C11 H11 0.9500
C12 H12 0.9500
C13 C18 1.391(6)
C13 C14 1.394(6)
C13 C20 1.497(5)
C14 C15 1.397(6)
C14 H14 0.9500
C15 C16 1.391(6)
C15 H15 0.9500
C16 C17 1.384(6)
C16 H16 0.9500
C17 C18 1.384(5)
C17 H17 0.9500
C18 H18 0.9500
C19 C20 1.341(5)

loop_
_geom_torsion_atom_site_label_1
_geom_torsion_atom_site_label_2
_geom_torsion_atom_site_label_3
_geom_torsion_atom_site_label_4
_geom_torsion
C6 C1 C2 C3 0.7(6)
C19 C1 C2 C3 177.1(4)
C1 C2 C3 C4 -0.5(6)
C2 C3 C4 C5 -0.1(6)
C3 C4 C5 C6 0.4(6)
C4 C5 C6 C1 -0.1(6)
C2 C1 C6 C5 -0.4(6)
C19 C1 C6 C5 -176.9(3)
C12 C7 C8 C9 -1.5(6)
C20 C7 C8 C9 -177.4(4)
C7 C8 C9 C10 0.9(6)
C8 C9 C10 C11 0.0(6)
C9 C10 C11 C12 -0.1(6)
C10 C11 C12 C7 -0.6(6)
C8 C7 C12 C11 1.4(6)
C20 C7 C12 C11 177.4(4)
C18 C13 C14 C15 0.2(6)
C20 C13 C14 C15 176.2(4)
C13 C14 C15 C16 -0.3(6)
C14 C15 C16 C17 -0.1(6)
C15 C16 C17 C18 0.5(6)
C16 C17 C18 C13 -0.6(6)
C14 C13 C18 C17 0.3(6)
C20 C13 C18 C17 -175.7(4)
C2 C1 C19 C20 134.6(5)
C6 C1 C19 C20 -49.0(7)
C2 C1 C19 Br1 -46.7(5)
C6 C1 C19 Br1 129.6(3)
C1 C19 C20 C13 166.6(4)
Br1 C19 C20 C13 -11.9(6)
C1 C19 C20 C7 -12.0(7)
Br1 C19 C20 C7 169.4(3)
C18 C13 C20 C19 -63.1(6)
C14 C13 C20 C19 121.0(5)
C18 C13 C20 C7 115.6(4)
C14 C13 C20 C7 -60.3(5)
C12 C7 C20 C19 144.3(4)
C8 C7 C20 C19 -39.9(6)
C12 C7 C20 C13 -34.4(5)
C8 C7 C20 C13 141.4(4)
